data_4134027
loop_
_publ_author_name
'Carsch, Kurtis M.'
'Lukens, James T.'
'DiMucci, Ida M.'
'Iovan, Diana A.'
'Zheng, Shao-Liang'
'Lancaster, Kyle M.'
'Betley, Theodore A.'

_publ_section_title
;
 Electronic Structures and Reactivity Profiles of Aryl Nitrenoid-Bridged
 Dicopper Complexes.
;
_journal_name_full 'Journal of the American Chemical Society'
_journal_paper_doi 10.1021/jacs.9b09616
_journal_year 2020
_chemical_formula_sum 'C85 H93.5 Cu2 N6 O2.5'
_chemical_formula_weight 1366.23
_chemical_name_systematic (Mesdmx)Cu2(CNtBu)
_space_group_crystal_system triclinic
_space_group_IT_number 2
_space_group_name_Hall '-P 1'
_space_group_name_H-M_alt 'P -1'
_atom_sites_solution_hydrogens geom
_audit_creation_method SHELXL-2014/7
_cell_angle_alpha 99.925(7)
_cell_angle_beta 99.557(8)
_cell_angle_gamma 105.278(7)
_cell_formula_units_Z 2
_cell_length_a 12.031(5)
_cell_length_b 14.049(6)
_cell_length_c 24.368(11)
_cell_measurement_reflns_used 9844
_cell_measurement_temperature 100(2)
_cell_measurement_theta_max 25.06
_cell_measurement_theta_min 2.20
_cell_volume 3816(3)
_computing_cell_refinement 'SAINT 8.35A (Bruker-AXS, 2015)'
_computing_data_collection 'APEX3 v2016.1.0 (Bruker-AXS, 2016)'
_computing_data_reduction 'SAINT 8.35A (Bruker-AXS, 2015)'
_computing_molecular_graphics 'Bruker SHELXTL (Sheldrick, 2015)'
_computing_publication_material 'Bruker SHELXT (Sheldrick, 2015)'
_computing_structure_refinement 'SHELXL-2014/7 (Sheldrick, 2014)'
_computing_structure_solution 'SHELXT-2014 (Sheldrick, 2015)'
_diffrn_ambient_temperature 100(2)
_diffrn_measured_fraction_theta_full 0.987
_diffrn_measured_fraction_theta_max 0.983
_diffrn_measurement_device_type 'Bruker APEXII CCD'
_diffrn_measurement_method 'omega and phi scans'
_diffrn_radiation_type MoK\a
_diffrn_radiation_wavelength 0.71073
_diffrn_reflns_av_R_equivalents 0.0523
_diffrn_reflns_av_unetI/netI 0.0524
_diffrn_reflns_Laue_measured_fraction_full 0.987
_diffrn_reflns_Laue_measured_fraction_max 0.983
_diffrn_reflns_limit_h_max 14
_diffrn_reflns_limit_h_min -14
_diffrn_reflns_limit_k_max 16
_diffrn_reflns_limit_k_min -16
_diffrn_reflns_limit_l_max 29
_diffrn_reflns_limit_l_min -29
_diffrn_reflns_number 59502
_diffrn_reflns_point_group_measured_fraction_full 0.987
_diffrn_reflns_point_group_measured_fraction_max 0.983
_diffrn_reflns_theta_full 25.242
_diffrn_reflns_theta_max 25.277
_diffrn_reflns_theta_min 1.543
_diffrn_source 'fine-focus sealed tube'
_exptl_absorpt_coefficient_mu 0.608
_exptl_absorpt_correction_T_max 0.7452
_exptl_absorpt_correction_T_min 0.6067
_exptl_absorpt_correction_type multi-scan
_exptl_absorpt_process_details SADABS
_exptl_crystal_colour orange
_exptl_crystal_density_diffrn 1.189
_exptl_crystal_description plate
_exptl_crystal_F_000 1447
_exptl_crystal_size_max 0.416
_exptl_crystal_size_mid 0.183
_exptl_crystal_size_min 0.112
_refine_diff_density_max 0.990
_refine_diff_density_min -0.558
_refine_diff_density_rms 0.087
_refine_ls_extinction_method none
_refine_ls_goodness_of_fit_ref 1.021
_refine_ls_hydrogen_treatment constr
_refine_ls_matrix_type full
_refine_ls_number_parameters 1022
_refine_ls_number_reflns 13626
_refine_ls_number_restraints 434
_refine_ls_restrained_S_all 1.025
_refine_ls_R_factor_all 0.0927
_refine_ls_R_factor_gt 0.0621
_refine_ls_shift/su_max 0.001
_refine_ls_shift/su_mean 0.000
_refine_ls_structure_factor_coef Fsqd
_refine_ls_weighting_details 'w=1/[\s^2^(Fo^2^)+(0.1071P)^2^+5.2781P] where P=(Fo^2^+2Fc^2^)/3'
_refine_ls_weighting_scheme calc
_refine_ls_wR_factor_gt 0.1718
_refine_ls_wR_factor_ref 0.1921
_reflns_Friedel_coverage 0.000
_reflns_number_gt 9628
_reflns_number_total 13626
_reflns_threshold_expression 'I > 2\s(I)'
_cod_data_source_file ja9b09616_si_002.cif
_cod_data_source_block 14
_cod_original_formula_sum 'C85 H93.50 Cu2 N6 O2.50'
_cod_database_code 4134027
_shelx_shelxl_version_number 2014/7
_shelx_space_group_comment
;
The symmetry employed for this shelxl refinement is uniquely defined
by the following loop, which should always be used as a source of
symmetry information in preference to the above space-group names.
They are only intended as comments.
;
_shelx_estimated_absorpt_t_min 0.788
_shelx_estimated_absorpt_t_max 0.928

loop_
_space_group_symop_operation_xyz
'x, y, z'
'-x, -y, -z'

loop_
_atom_site_label
_atom_site_type_symbol
_atom_site_fract_x
_atom_site_fract_y
_atom_site_fract_z
_atom_site_U_iso_or_equiv
_atom_site_adp_type
_atom_site_occupancy
_atom_site_site_symmetry_order
_atom_site_calc_flag
_atom_site_refinement_flags_posn
_atom_site_refinement_flags_adp
_atom_site_refinement_flags_occupancy
_atom_site_disorder_assembly
_atom_site_disorder_group
Cu1 Cu 0.26294(4) 0.83393(4) 0.21834(2) 0.02900(15) Uani 1 1 d . . . . .
Cu2 Cu 0.56260(4) 0.61434(3) 0.25493(2) 0.02776(15) Uani 1 1 d . . . . .
O003 O 0.6686(2) 0.9039(2) 0.12935(13) 0.0340(7) Uani 1 1 d . . . . .
N1 N 0.5903(3) 0.5950(2) 0.17709(13) 0.0254(7) Uani 1 1 d . . . . .
N2 N 0.6649(3) 0.7543(2) 0.28141(14) 0.0283(7) Uani 1 1 d . . . . .
N3 N 0.3001(3) 0.7943(2) 0.14428(14) 0.0272(7) Uani 1 1 d . . . . .
N4 N 0.3845(3) 0.9660(2) 0.24291(14) 0.0292(7) Uani 1 1 d . . . . .
N5 N 0.4104(3) 0.4721(3) 0.30881(16) 0.0366(8) Uani 1 1 d . . . . .
N6 N 0.0930(3) 0.7162(3) 0.27567(16) 0.0381(9) Uani 1 1 d . . . . .
C1 C 0.4641(3) 0.9495(3) 0.15540(17) 0.0256(8) Uani 1 1 d . . . . .
C2 C 0.4632(3) 1.0013(3) 0.20977(17) 0.0285(9) Uani 1 1 d . . . . .
C3 C 0.5429(3) 1.0955(3) 0.24094(18) 0.0327(9) Uani 1 1 d . . . . .
H3 H 0.6053 1.1367 0.2283 0.039 Uiso 1 1 calc R U . . .
C4 C 0.5141(4) 1.1167(3) 0.29241(19) 0.0369(10) Uani 1 1 d . . . . .
H4 H 0.5529 1.1749 0.3225 0.044 Uiso 1 1 calc R U . . .
C5 C 0.4157(3) 1.0359(3) 0.29273(17) 0.0300(9) Uani 1 1 d . . . . .
C6 C 0.3915(3) 0.8533(3) 0.12511(17) 0.0275(9) Uani 1 1 d . . . . .
C7 C 0.3938(3) 0.8020(3) 0.06998(17) 0.0319(9) Uani 1 1 d . . . . .
H7 H 0.4471 0.8256 0.0471 0.038 Uiso 1 1 calc R U . . .
C8 C 0.3054(3) 0.7129(3) 0.05605(18) 0.0336(9) Uani 1 1 d . . . . .
H8 H 0.2855 0.6618 0.0219 0.040 Uiso 1 1 calc R U . . .
C9 C 0.2484(3) 0.7111(3) 0.10268(17) 0.0282(9) Uani 1 1 d . . . . .
C10 C 0.3548(4) 1.0205(3) 0.33953(18) 0.0358(10) Uani 1 1 d . . . . .
C11 C 0.2352(4) 1.0143(4) 0.3340(2) 0.0427(11) Uani 1 1 d . . . . .
C12 C 0.1809(4) 0.9947(4) 0.3786(2) 0.0537(14) Uani 1 1 d . . . . .
H12 H 0.1000 0.9913 0.3747 0.064 Uiso 1 1 calc R U . . .
C13 C 0.2410(4) 0.9799(5) 0.4290(2) 0.0630(16) Uani 1 1 d . . . . .
C14 C 0.3600(4) 0.9898(5) 0.4341(2) 0.0580(15) Uani 1 1 d . . . . .
H14 H 0.4034 0.9818 0.4684 0.070 Uiso 1 1 calc R U . . .
C15 C 0.4184(4) 1.0111(4) 0.3910(2) 0.0443(11) Uani 1 1 d . . . . .
C16 C 0.1645(4) 1.0302(4) 0.2809(2) 0.0468(12) Uani 1 1 d . . . . .
H16A H 0.2182 1.0580 0.2575 0.070 Uiso 1 1 calc R U . . .
H16B H 0.1210 1.0777 0.2919 0.070 Uiso 1 1 calc R U . . .
H16C H 0.1086 0.9653 0.2589 0.070 Uiso 1 1 calc R U . . .
C17 C 0.1805(5) 0.9544(6) 0.4758(2) 0.089(2) Uani 1 1 d . . . . .
H17A H 0.1025 0.9649 0.4687 0.134 Uiso 1 1 calc R U . . .
H17B H 0.2281 0.9982 0.5125 0.134 Uiso 1 1 calc R U . . .
H17C H 0.1714 0.8834 0.4769 0.134 Uiso 1 1 calc R U . . .
C18 C 0.5487(4) 1.0214(4) 0.40065(19) 0.0450(12) Uani 1 1 d . . . . .
H18A H 0.5678 0.9965 0.3643 0.068 Uiso 1 1 calc R U . . .
H18B H 0.5684 0.9816 0.4280 0.068 Uiso 1 1 calc R U . . .
H18C H 0.5945 1.0928 0.4159 0.068 Uiso 1 1 calc R U . . .
C19 C 0.1430(3) 0.6308(3) 0.10525(17) 0.0270(8) Uani 1 1 d . . . . .
C20 C 0.0342(3) 0.6178(3) 0.06914(17) 0.0284(9) Uani 1 1 d . . . . .
C21 C -0.0642(3) 0.5426(3) 0.07202(18) 0.0322(9) Uani 1 1 d . . . . .
H21 H -0.1384 0.5354 0.0483 0.039 Uiso 1 1 calc R U . . .
C22 C -0.0580(3) 0.4779(3) 0.10831(18) 0.0340(10) Uani 1 1 d . . . . .
C23 C 0.0511(3) 0.4898(3) 0.14263(18) 0.0341(10) Uani 1 1 d . . . . .
H23 H 0.0573 0.4444 0.1669 0.041 Uiso 1 1 calc R U . . .
C24 C 0.1511(3) 0.5657(3) 0.14251(17) 0.0299(9) Uani 1 1 d . . . . .
C25 C 0.0210(4) 0.6843(3) 0.02813(18) 0.0342(10) Uani 1 1 d . . . . .
H25A H 0.0852 0.7483 0.0411 0.051 Uiso 1 1 calc R U . . .
H25B H -0.0551 0.6980 0.0263 0.051 Uiso 1 1 calc R U . . .
H25C H 0.0244 0.6501 -0.0099 0.051 Uiso 1 1 calc R U . . .
C26 C -0.1660(4) 0.3954(4) 0.1093(2) 0.0463(12) Uani 1 1 d . . . . .
H26A H -0.2357 0.4191 0.1024 0.070 Uiso 1 1 calc R U . . .
H26B H -0.1569 0.3779 0.1466 0.070 Uiso 1 1 calc R U . . .
H26C H -0.1760 0.3355 0.0794 0.070 Uiso 1 1 calc R U . . .
C27 C 0.2657(4) 0.5761(3) 0.18263(18) 0.0368(10) Uani 1 1 d . . . . .
H27A H 0.3321 0.6132 0.1686 0.055 Uiso 1 1 calc R U . . .
H27B H 0.2723 0.5087 0.1846 0.055 Uiso 1 1 calc R U . . .
H27C H 0.2672 0.6132 0.2208 0.055 Uiso 1 1 calc R U . . .
C28 C 0.5445(3) 1.0083(3) 0.12428(17) 0.0293(9) Uani 1 1 d . . . . .
C29 C 0.5168(4) 1.0890(3) 0.10654(19) 0.0355(10) Uani 1 1 d . . . . .
H29 H 0.4506 1.1072 0.1162 0.043 Uiso 1 1 calc R U . . .
C30 C 0.5830(4) 1.1437(3) 0.0752(2) 0.0381(10) Uani 1 1 d . . . . .
H30 H 0.5634 1.1997 0.0638 0.046 Uiso 1 1 calc R U . . .
C31 C 0.6776(3) 1.1168(3) 0.06040(19) 0.0353(10) Uani 1 1 d . . . . .
H31 H 0.7221 1.1536 0.0379 0.042 Uiso 1 1 calc R U . . .
C32 C 0.7094(3) 1.0370(3) 0.07769(18) 0.0325(9) Uani 1 1 d D . . . .
C33 C 0.6434(3) 0.9842(3) 0.10986(18) 0.0296(9) Uani 1 1 d . . . . .
C34 C 0.7980(9) 0.9901(9) 0.0534(5) 0.027(3) Uani 0.532(13) 1 d D U P A 1
C41 C 0.7427(14) 0.9088(12) -0.0032(6) 0.051(3) Uani 0.532(13) 1 d D U P A 1
H41A H 0.6763 0.8561 0.0022 0.076 Uiso 0.532(13) 1 calc R U P A 1
H41B H 0.8024 0.8785 -0.0145 0.076 Uiso 0.532(13) 1 calc R U P A 1
H41C H 0.7142 0.9406 -0.0333 0.076 Uiso 0.532(13) 1 calc R U P A 1
C42 C 0.8952(13) 1.0747(12) 0.0410(8) 0.060(4) Uani 0.532(13) 1 d D U P A 1
H42A H 0.8601 1.1030 0.0109 0.090 Uiso 0.532(13) 1 calc R U P A 1
H42B H 0.9555 1.0465 0.0283 0.090 Uiso 0.532(13) 1 calc R U P A 1
H42C H 0.9316 1.1282 0.0758 0.090 Uiso 0.532(13) 1 calc R U P A 1
C34A C 0.8237(10) 1.0182(10) 0.0651(6) 0.027(3) Uani 0.468(13) 1 d D . P A 2
C41A C 0.7818(16) 0.9576(13) 0.0028(7) 0.051(3) Uani 0.468(13) 1 d D . P A 2
H41D H 0.7141 0.8984 -0.0004 0.076 Uiso 0.468(13) 1 calc R U P A 2
H41E H 0.8463 0.9351 -0.0092 0.076 Uiso 0.468(13) 1 calc R U P A 2
H41F H 0.7584 1.0005 -0.0218 0.076 Uiso 0.468(13) 1 calc R U P A 2
C42A C 0.9239(16) 1.1149(13) 0.0707(9) 0.060(4) Uani 0.468(13) 1 d D . P A 2
H42D H 0.8976 1.1551 0.0450 0.090 Uiso 0.468(13) 1 calc R U P A 2
H42E H 0.9924 1.0970 0.0604 0.090 Uiso 0.468(13) 1 calc R U P A 2
H42F H 0.9460 1.1545 0.1102 0.090 Uiso 0.468(13) 1 calc R U P A 2
C35 C 0.8538(3) 0.9438(3) 0.09939(17) 0.0289(9) Uani 1 1 d D . . . .
C36 C 0.7796(3) 0.8943(3) 0.13022(17) 0.0263(8) Uani 1 1 d . . . . .
C37 C 0.8117(3) 0.8296(3) 0.16252(17) 0.0259(8) Uani 1 1 d . . . . .
C38 C 0.9220(3) 0.8172(3) 0.16475(19) 0.0337(10) Uani 1 1 d . . . . .
H38 H 0.9453 0.7727 0.1864 0.040 Uiso 1 1 calc R U . . .
C39 C 0.9991(3) 0.8680(3) 0.13618(19) 0.0349(10) Uani 1 1 d . . . . .
H39 H 1.0759 0.8606 0.1392 0.042 Uiso 1 1 calc R U . . .
C40 C 0.9645(3) 0.9296(3) 0.10331(18) 0.0295(9) Uani 1 1 d . . . . .
H40 H 1.0173 0.9631 0.0828 0.035 Uiso 1 1 calc R U . . .
C43 C 0.7285(3) 0.7664(3) 0.19109(17) 0.0250(8) Uani 1 1 d . . . . .
C44 C 0.6644(3) 0.6697(3) 0.15782(17) 0.0271(8) Uani 1 1 d . . . . .
C45 C 0.6643(3) 0.6310(3) 0.09997(18) 0.0321(9) Uani 1 1 d . . . . .
H45 H 0.7072 0.6663 0.0764 0.039 Uiso 1 1 calc R U . . .
C46 C 0.5914(3) 0.5340(3) 0.08452(17) 0.0321(9) Uani 1 1 d . . . . .
H46 H 0.5734 0.4886 0.0483 0.038 Uiso 1 1 calc R U . . .
C47 C 0.5475(3) 0.5140(3) 0.13346(17) 0.0277(9) Uani 1 1 d . . . . .
C48 C 0.7308(3) 0.8058(3) 0.24764(17) 0.0291(9) Uani 1 1 d . . . . .
C49 C 0.7999(4) 0.9020(3) 0.28134(19) 0.0376(10) Uani 1 1 d . . . . .
H49 H 0.8527 0.9530 0.2691 0.045 Uiso 1 1 calc R U . . .
C50 C 0.7772(4) 0.9088(3) 0.3346(2) 0.0427(11) Uani 1 1 d . . . . .
H50 H 0.8109 0.9649 0.3664 0.051 Uiso 1 1 calc R U . . .
C51 C 0.6938(3) 0.8158(3) 0.33336(18) 0.0320(9) Uani 1 1 d . . . . .
C52 C 0.4656(3) 0.4186(3) 0.13817(16) 0.0265(8) Uani 1 1 d . . . . .
C53 C 0.5018(4) 0.3637(3) 0.17671(17) 0.0313(9) Uani 1 1 d . . . . .
C54 C 0.4217(4) 0.2759(3) 0.18129(19) 0.0370(10) Uani 1 1 d . . . . .
H54 H 0.4463 0.2387 0.2075 0.044 Uiso 1 1 calc R U . . .
C55 C 0.3077(4) 0.2409(3) 0.14910(19) 0.0387(10) Uani 1 1 d . . . . .
C56 C 0.2725(4) 0.2957(3) 0.11105(19) 0.0378(10) Uani 1 1 d . . . . .
H56 H 0.1935 0.2727 0.0891 0.045 Uiso 1 1 calc R U . . .
C57 C 0.3502(3) 0.3837(3) 0.10426(18) 0.0311(9) Uani 1 1 d . . . . .
C58 C 0.6269(4) 0.3948(4) 0.21160(19) 0.0402(11) Uani 1 1 d . . . . .
H58A H 0.6777 0.4460 0.1965 0.060 Uiso 1 1 calc R U . . .
H58B H 0.6557 0.3354 0.2094 0.060 Uiso 1 1 calc R U . . .
H58C H 0.6286 0.4231 0.2515 0.060 Uiso 1 1 calc R U . . .
C59 C 0.2251(5) 0.1443(4) 0.1549(2) 0.0599(15) Uani 1 1 d . . . . .
H59A H 0.1536 0.1571 0.1644 0.090 Uiso 1 1 calc R U . . .
H59B H 0.2641 0.1189 0.1853 0.090 Uiso 1 1 calc R U . . .
H59C H 0.2037 0.0937 0.1187 0.090 Uiso 1 1 calc R U . . .
C60 C 0.3076(4) 0.4381(3) 0.06135(19) 0.0379(10) Uani 1 1 d . . . . .
H60A H 0.3464 0.5111 0.0751 0.057 Uiso 1 1 calc R U . . .
H60B H 0.2219 0.4242 0.0560 0.057 Uiso 1 1 calc R U . . .
H60C H 0.3268 0.4145 0.0249 0.057 Uiso 1 1 calc R U . . .
C61 C 0.6385(3) 0.7892(3) 0.38050(17) 0.0294(9) Uani 1 1 d . . . . .
C62 C 0.7079(4) 0.7868(4) 0.4318(2) 0.0490(12) Uani 1 1 d . . . . .
C63 C 0.6540(5) 0.7653(5) 0.4764(2) 0.0642(16) Uani 1 1 d . . . . .
H63 H 0.7019 0.7643 0.5114 0.077 Uiso 1 1 calc R U . . .
C64 C 0.5339(5) 0.7452(4) 0.4718(2) 0.0487(12) Uani 1 1 d . . . . .
C65 C 0.4673(4) 0.7484(3) 0.42073(19) 0.0376(10) Uani 1 1 d . . . . .
H65 H 0.3842 0.7343 0.4165 0.045 Uiso 1 1 calc R U . . .
C66 C 0.5166(3) 0.7714(3) 0.37514(17) 0.0298(9) Uani 1 1 d . . . . .
C67 C 0.8391(5) 0.8044(7) 0.4400(3) 0.092(2) Uani 1 1 d . . . . .
H67A H 0.8541 0.7450 0.4187 0.137 Uiso 1 1 calc R U . . .
H67B H 0.8744 0.8157 0.4807 0.137 Uiso 1 1 calc R U . . .
H67C H 0.8743 0.8641 0.4259 0.137 Uiso 1 1 calc R U . . .
C68 C 0.4775(6) 0.7211(5) 0.5203(2) 0.0751(18) Uani 1 1 d . . . . .
H68A H 0.3993 0.7314 0.5144 0.113 Uiso 1 1 calc R U . . .
H68B H 0.5272 0.7658 0.5564 0.113 Uiso 1 1 calc R U . . .
H68C H 0.4692 0.6504 0.5219 0.113 Uiso 1 1 calc R U . . .
C69 C 0.4378(4) 0.7769(4) 0.3222(2) 0.0466(12) Uani 1 1 d . . . . .
H69A H 0.4831 0.8245 0.3032 0.070 Uiso 1 1 calc R U . . .
H69B H 0.3723 0.8001 0.3324 0.070 Uiso 1 1 calc R U . . .
H69C H 0.4062 0.7096 0.2964 0.070 Uiso 1 1 calc R U . . .
C70 C 0.4715(4) 0.5282(3) 0.28906(18) 0.0329(9) Uani 1 1 d . . . . .
C71 C 0.3272(4) 0.3996(4) 0.3296(2) 0.0471(12) Uani 1 1 d . . . . .
C72 C 0.3762(5) 0.3123(4) 0.3359(2) 0.0585(14) Uani 1 1 d . . . . .
H72A H 0.3889 0.2820 0.2990 0.088 Uiso 1 1 calc R U . . .
H72B H 0.3200 0.2612 0.3486 0.088 Uiso 1 1 calc R U . . .
H72C H 0.4516 0.3373 0.3641 0.088 Uiso 1 1 calc R U . . .
C73 C 0.2114(4) 0.3601(4) 0.2831(3) 0.0671(17) Uani 1 1 d . . . . .
H73A H 0.1792 0.4162 0.2786 0.101 Uiso 1 1 calc R U . . .
H73B H 0.1540 0.3078 0.2945 0.101 Uiso 1 1 calc R U . . .
H73C H 0.2275 0.3312 0.2468 0.101 Uiso 1 1 calc R U . . .
C74 C 0.3112(7) 0.4539(4) 0.3851(3) 0.084(2) Uani 1 1 d . . . . .
H74A H 0.3862 0.4764 0.4134 0.127 Uiso 1 1 calc R U . . .
H74B H 0.2511 0.4079 0.3988 0.127 Uiso 1 1 calc R U . . .
H74C H 0.2857 0.5128 0.3792 0.127 Uiso 1 1 calc R U . . .
C75 C 0.1559(3) 0.7643(3) 0.25302(18) 0.0323(9) Uani 1 1 d . . . . .
C76 C 0.0186(4) 0.6568(4) 0.3070(2) 0.0436(11) Uani 1 1 d . U . . .
C77 C -0.0197(13) 0.7311(13) 0.3453(7) 0.070(2) Uani 0.380(5) 1 d . U P B 1
H77A H -0.0506 0.7741 0.3230 0.105 Uiso 0.380(5) 1 calc R U P B 1
H77B H 0.0479 0.7734 0.3758 0.105 Uiso 0.380(5) 1 calc R U P B 1
H77C H -0.0818 0.6945 0.3621 0.105 Uiso 0.380(5) 1 calc R U P B 1
C78 C 0.0873(19) 0.5890(14) 0.3256(10) 0.086(3) Uani 0.380(5) 1 d . U P B 1
H78A H 0.1092 0.5542 0.2925 0.129 Uiso 0.380(5) 1 calc R U P B 1
H78B H 0.0388 0.5387 0.3421 0.129 Uiso 0.380(5) 1 calc R U P B 1
H78C H 0.1590 0.6295 0.3542 0.129 Uiso 0.380(5) 1 calc R U P B 1
C79 C -0.0939(11) 0.5944(12) 0.2624(6) 0.0544(19) Uani 0.380(5) 1 d . U P B 1
H79A H -0.1420 0.6384 0.2532 0.082 Uiso 0.380(5) 1 calc R U P B 1
H79B H -0.1391 0.5403 0.2777 0.082 Uiso 0.380(5) 1 calc R U P B 1
H79C H -0.0727 0.5646 0.2278 0.082 Uiso 0.380(5) 1 calc R U P B 1
C77A C 0.0698(8) 0.7030(8) 0.3709(4) 0.070(2) Uani 0.620(5) 1 d . . P B 2
H77D H 0.0739 0.7748 0.3791 0.105 Uiso 0.620(5) 1 calc R U P B 2
H77E H 0.1493 0.6967 0.3813 0.105 Uiso 0.620(5) 1 calc R U P B 2
H77F H 0.0189 0.6672 0.3930 0.105 Uiso 0.620(5) 1 calc R U P B 2
C78A C 0.0027(11) 0.5407(8) 0.2865(6) 0.086(3) Uani 0.620(5) 1 d . . P B 2
H78D H -0.0301 0.5192 0.2452 0.129 Uiso 0.620(5) 1 calc R U P B 2
H78E H -0.0513 0.5019 0.3063 0.129 Uiso 0.620(5) 1 calc R U P B 2
H78F H 0.0796 0.5285 0.2951 0.129 Uiso 0.620(5) 1 calc R U P B 2
C79A C -0.1024(7) 0.6644(8) 0.2924(4) 0.0544(19) Uani 0.620(5) 1 d . . P B 2
H79D H -0.1020 0.7338 0.3076 0.082 Uiso 0.620(5) 1 calc R U P B 2
H79E H -0.1550 0.6174 0.3091 0.082 Uiso 0.620(5) 1 calc R U P B 2
H79F H -0.1305 0.6471 0.2507 0.082 Uiso 0.620(5) 1 calc R U P B 2
C1S C -0.2630(17) 0.4969(17) 0.3984(8) 0.049(5) Uani 0.25 1 d D U P C -1
H1SA H -0.2028 0.5100 0.3757 0.073 Uiso 0.25 1 calc R U P C -1
H1SB H -0.3106 0.5433 0.3948 0.073 Uiso 0.25 1 calc R U P C -1
H1SC H -0.3142 0.4268 0.3845 0.073 Uiso 0.25 1 calc R U P C -1
C2S C -0.202(2) 0.514(3) 0.4615(10) 0.087(7) Uani 0.25 1 d D U P C -1
H2SA H -0.2479 0.5412 0.4869 0.104 Uiso 0.25 1 calc R U P C -1
H2SB H -0.1947 0.4490 0.4704 0.104 Uiso 0.25 1 calc R U P C -1
O1S O -0.0847(11) 0.5866(11) 0.4689(6) 0.057(3) Uani 0.25 1 d D U P C -1
C3S C -0.0265(17) 0.6360(16) 0.5299(8) 0.065(5) Uani 0.25 1 d D U P C -1
H3SA H -0.0224 0.5836 0.5520 0.078 Uiso 0.25 1 calc R U P C -1
H3SB H -0.0732 0.6771 0.5465 0.078 Uiso 0.25 1 calc R U P C -1
C4S C 0.0974(17) 0.7033(18) 0.5336(10) 0.074(7) Uani 0.25 1 d D U P C -1
H4SA H 0.1076 0.7089 0.4951 0.111 Uiso 0.25 1 calc R U P C -1
H4SB H 0.1555 0.6736 0.5510 0.111 Uiso 0.25 1 calc R U P C -1
H4SC H 0.1089 0.7707 0.5569 0.111 Uiso 0.25 1 calc R U P C -1
O11S O -0.1459(11) 0.4962(11) 0.3963(6) 0.060(3) Uani 0.25 1 d D U P D -2
C11S C -0.2602(15) 0.4484(17) 0.3837(8) 0.056(5) Uani 0.25 1 d D U P D -2
H11A H -0.2770 0.3806 0.3927 0.067 Uiso 0.25 1 calc R U P D -2
H11B H -0.2961 0.4415 0.3430 0.067 Uiso 0.25 1 calc R U P D -2
C12S C -0.2997(16) 0.5172(17) 0.4213(9) 0.056(5) Uani 0.25 1 d D U P D -2
H12A H -0.3090 0.5749 0.4046 0.067 Uiso 0.25 1 calc R U P D -2
H12B H -0.3756 0.4822 0.4298 0.067 Uiso 0.25 1 calc R U P D -2
C13S C -0.2135(18) 0.5476(16) 0.4674(8) 0.052(5) Uani 0.25 1 d D U P D -2
H13A H -0.2363 0.5110 0.4970 0.062 Uiso 0.25 1 calc R U P D -2
H13B H -0.1958 0.6211 0.4832 0.062 Uiso 0.25 1 calc R U P D -2
C14S C -0.1083(15) 0.525(2) 0.4501(8) 0.068(5) Uani 0.25 1 d D U P D -2
H14A H -0.0387 0.5867 0.4608 0.081 Uiso 0.25 1 calc R U P D -2
H14B H -0.0879 0.4713 0.4671 0.081 Uiso 0.25 1 calc R U P D -2
C5S C 0.9889(18) 1.2001(12) 0.4033(7) 0.128(6) Uani 0.5 1 d D U P E 1
H5SA H 1.0168 1.1402 0.3987 0.191 Uiso 0.5 1 calc R U P E 1
H5SB H 0.9541 1.2049 0.4369 0.191 Uiso 0.5 1 calc R U P E 1
H5SC H 1.0555 1.2610 0.4083 0.191 Uiso 0.5 1 calc R U P E 1
C6S C 0.8963(16) 1.1908(14) 0.3505(7) 0.121(5) Uani 0.5 1 d D U P E 1
H6SA H 0.8274 1.1304 0.3453 0.145 Uiso 0.5 1 calc R U P E 1
H6SB H 0.8688 1.2517 0.3539 0.145 Uiso 0.5 1 calc R U P E 1
O2S O 0.9532(12) 1.1815(11) 0.3029(5) 0.115(4) Uani 0.5 1 d D U P E 1
C7S C 0.890(3) 1.1658(19) 0.2430(10) 0.144(7) Uani 0.5 1 d D U P E 1
H7SA H 0.8056 1.1269 0.2379 0.173 Uiso 0.5 1 calc R U P E 1
H7SB H 0.9252 1.1269 0.2168 0.173 Uiso 0.5 1 calc R U P E 1
C8S C 0.899(2) 1.2703(19) 0.2294(11) 0.165(10) Uani 0.5 1 d D U P E 1
H8SA H 0.8904 1.3163 0.2624 0.248 Uiso 0.5 1 calc R U P E 1
H8SB H 0.8368 1.2632 0.1962 0.248 Uiso 0.5 1 calc R U P E 1
H8SC H 0.9766 1.2979 0.2209 0.248 Uiso 0.5 1 calc R U P E 1
O12S O 0.9433(9) 1.2685(8) 0.3223(4) 0.096(3) Uani 0.5 1 d D U P F 2
C15S C 0.8712(15) 1.2972(10) 0.2821(6) 0.103(4) Uani 0.5 1 d D U P F 2
C16S C 0.8634(13) 1.2285(11) 0.2273(6) 0.080(4) Uani 0.5 1 d D U P F 2
H16D H 0.7857 1.2145 0.2011 0.096 Uiso 0.5 1 calc R U P F 2
H16E H 0.9264 1.2588 0.2084 0.096 Uiso 0.5 1 calc R U P F 2
C17S C 0.877(2) 1.1451(14) 0.2406(8) 0.089(4) Uani 0.5 1 d D U P F 2
H17D H 0.9460 1.1302 0.2285 0.107 Uiso 0.5 1 calc R U P F 2
H17E H 0.8054 1.0868 0.2224 0.107 Uiso 0.5 1 calc R U P F 2
C18S C 0.894(2) 1.1662(12) 0.3032(8) 0.125(6) Uani 0.5 1 d D U P F 2

loop_
_atom_site_aniso_label
_atom_site_aniso_U_11
_atom_site_aniso_U_22
_atom_site_aniso_U_33
_atom_site_aniso_U_23
_atom_site_aniso_U_13
_atom_site_aniso_U_12
Cu1 0.0201(2) 0.0356(3) 0.0336(3) 0.0115(2) 0.0084(2) 0.0085(2)
Cu2 0.0247(3) 0.0261(3) 0.0313(3) 0.0102(2) 0.0071(2) 0.0029(2)
O003 0.0215(13) 0.0385(16) 0.0562(19) 0.0300(14) 0.0188(13) 0.0144(12)
N1 0.0193(15) 0.0242(17) 0.0299(18) 0.0079(14) 0.0030(13) 0.0026(13)
N2 0.0234(16) 0.0309(18) 0.0294(19) 0.0085(15) 0.0054(14) 0.0058(14)
N3 0.0189(15) 0.0303(18) 0.0328(19) 0.0106(15) 0.0055(14) 0.0060(14)
N4 0.0244(16) 0.0347(19) 0.0317(19) 0.0105(16) 0.0065(14) 0.0120(14)
N5 0.0352(19) 0.0318(19) 0.049(2) 0.0192(18) 0.0168(18) 0.0099(16)
N6 0.0299(18) 0.052(2) 0.043(2) 0.0230(19) 0.0157(17) 0.0168(17)
C1 0.0167(17) 0.030(2) 0.035(2) 0.0179(18) 0.0057(16) 0.0098(16)
C2 0.0204(18) 0.031(2) 0.035(2) 0.0128(18) 0.0046(17) 0.0069(16)
C3 0.0228(19) 0.034(2) 0.042(3) 0.0129(19) 0.0035(18) 0.0097(17)
C4 0.035(2) 0.030(2) 0.042(3) 0.005(2) 0.002(2) 0.0109(19)
C5 0.025(2) 0.035(2) 0.034(2) 0.0099(19) 0.0050(17) 0.0137(17)
C6 0.0190(18) 0.034(2) 0.032(2) 0.0139(18) 0.0076(16) 0.0082(16)
C7 0.028(2) 0.038(2) 0.034(2) 0.0137(19) 0.0113(18) 0.0088(18)
C8 0.031(2) 0.038(2) 0.033(2) 0.0095(19) 0.0101(18) 0.0081(19)
C9 0.0218(19) 0.032(2) 0.032(2) 0.0115(18) 0.0056(17) 0.0068(17)
C10 0.034(2) 0.040(2) 0.031(2) 0.0005(19) 0.0073(19) 0.0130(19)
C11 0.030(2) 0.052(3) 0.043(3) 0.001(2) 0.008(2) 0.013(2)
C12 0.029(2) 0.077(4) 0.044(3) -0.007(3) 0.008(2) 0.010(2)
C13 0.040(3) 0.099(5) 0.034(3) -0.004(3) 0.014(2) 0.002(3)
C14 0.042(3) 0.092(4) 0.028(3) 0.005(3) 0.005(2) 0.008(3)
C15 0.033(2) 0.059(3) 0.037(3) 0.005(2) 0.007(2) 0.011(2)
C16 0.031(2) 0.059(3) 0.053(3) 0.007(2) 0.007(2) 0.022(2)
C17 0.051(3) 0.152(7) 0.046(4) 0.009(4) 0.021(3) 0.000(4)
C18 0.037(2) 0.065(3) 0.032(3) 0.015(2) 0.001(2) 0.017(2)
C19 0.0202(18) 0.030(2) 0.030(2) 0.0058(17) 0.0052(16) 0.0060(16)
C20 0.026(2) 0.028(2) 0.031(2) 0.0080(17) 0.0061(17) 0.0069(17)
C21 0.0200(19) 0.036(2) 0.037(2) 0.0091(19) 0.0021(17) 0.0038(17)
C22 0.026(2) 0.035(2) 0.039(2) 0.012(2) 0.0103(18) 0.0029(18)
C23 0.031(2) 0.034(2) 0.039(2) 0.0158(19) 0.0081(19) 0.0076(18)
C24 0.025(2) 0.032(2) 0.035(2) 0.0111(18) 0.0063(17) 0.0102(17)
C25 0.029(2) 0.037(2) 0.037(2) 0.015(2) 0.0025(18) 0.0100(18)
C26 0.037(2) 0.050(3) 0.048(3) 0.021(2) 0.012(2) -0.001(2)
C27 0.033(2) 0.043(3) 0.037(3) 0.014(2) 0.0043(19) 0.015(2)
C28 0.0228(19) 0.029(2) 0.035(2) 0.0125(18) 0.0054(17) 0.0043(16)
C29 0.029(2) 0.038(2) 0.047(3) 0.016(2) 0.014(2) 0.0140(19)
C30 0.040(2) 0.032(2) 0.053(3) 0.023(2) 0.017(2) 0.0159(19)
C31 0.027(2) 0.039(2) 0.047(3) 0.025(2) 0.0128(19) 0.0091(18)
C32 0.024(2) 0.036(2) 0.043(3) 0.020(2) 0.0106(18) 0.0082(17)
C33 0.0243(19) 0.028(2) 0.041(2) 0.0142(18) 0.0097(18) 0.0103(17)
C34 0.012(4) 0.023(6) 0.040(5) 0.011(5) 0.004(4) -0.005(5)
C41 0.056(8) 0.068(9) 0.038(4) 0.007(7) 0.010(5) 0.039(6)
C42 0.032(6) 0.060(9) 0.116(14) 0.065(8) 0.036(8) 0.020(5)
C34A 0.012(4) 0.023(6) 0.040(5) 0.011(5) 0.004(4) -0.005(5)
C41A 0.056(8) 0.068(9) 0.038(4) 0.007(7) 0.010(5) 0.039(6)
C42A 0.032(6) 0.060(9) 0.116(14) 0.065(8) 0.036(8) 0.020(5)
C35 0.026(2) 0.025(2) 0.037(2) 0.0107(18) 0.0119(17) 0.0040(16)
C36 0.0187(18) 0.026(2) 0.036(2) 0.0094(17) 0.0095(16) 0.0054(15)
C37 0.0224(19) 0.023(2) 0.031(2) 0.0061(17) 0.0064(16) 0.0037(16)
C38 0.024(2) 0.035(2) 0.046(3) 0.019(2) 0.0054(18) 0.0099(17)
C39 0.0191(19) 0.037(2) 0.049(3) 0.014(2) 0.0069(18) 0.0071(17)
C40 0.0217(19) 0.028(2) 0.039(2) 0.0098(18) 0.0120(17) 0.0030(16)
C43 0.0164(17) 0.026(2) 0.035(2) 0.0140(17) 0.0055(16) 0.0045(15)
C44 0.0211(18) 0.026(2) 0.033(2) 0.0104(17) 0.0048(16) 0.0032(16)
C45 0.031(2) 0.032(2) 0.034(2) 0.0123(18) 0.0096(18) 0.0049(18)
C46 0.033(2) 0.032(2) 0.028(2) 0.0077(18) 0.0065(18) 0.0039(18)
C47 0.0224(19) 0.029(2) 0.030(2) 0.0089(18) 0.0041(16) 0.0046(16)
C48 0.0223(19) 0.026(2) 0.036(2) 0.0068(18) 0.0073(17) 0.0017(16)
C49 0.033(2) 0.031(2) 0.045(3) 0.007(2) 0.014(2) -0.0004(18)
C50 0.038(2) 0.033(2) 0.045(3) -0.004(2) 0.011(2) -0.002(2)
C51 0.024(2) 0.033(2) 0.040(3) 0.0100(19) 0.0095(18) 0.0082(17)
C52 0.028(2) 0.022(2) 0.028(2) 0.0064(16) 0.0066(17) 0.0048(16)
C53 0.033(2) 0.029(2) 0.035(2) 0.0100(18) 0.0082(18) 0.0119(18)
C54 0.051(3) 0.024(2) 0.040(3) 0.0136(19) 0.015(2) 0.011(2)
C55 0.044(3) 0.024(2) 0.043(3) 0.0051(19) 0.016(2) 0.0005(19)
C56 0.030(2) 0.032(2) 0.040(3) 0.003(2) 0.0023(19) -0.0032(18)
C57 0.029(2) 0.028(2) 0.034(2) 0.0070(18) 0.0071(18) 0.0047(17)
C58 0.039(2) 0.048(3) 0.041(3) 0.017(2) 0.007(2) 0.024(2)
C59 0.070(4) 0.036(3) 0.060(3) 0.014(2) 0.019(3) -0.011(3)
C60 0.030(2) 0.040(3) 0.036(3) 0.009(2) -0.0021(19) 0.0051(19)
C61 0.025(2) 0.031(2) 0.030(2) 0.0060(18) 0.0037(17) 0.0069(17)
C62 0.033(2) 0.075(4) 0.039(3) 0.013(2) 0.003(2) 0.018(2)
C63 0.061(3) 0.103(5) 0.036(3) 0.025(3) 0.003(3) 0.034(3)
C64 0.061(3) 0.053(3) 0.036(3) 0.013(2) 0.018(2) 0.018(3)
C65 0.032(2) 0.036(2) 0.042(3) 0.005(2) 0.011(2) 0.0084(19)
C66 0.027(2) 0.031(2) 0.030(2) 0.0086(18) 0.0048(17) 0.0067(17)
C67 0.041(3) 0.174(8) 0.065(4) 0.035(5) 0.003(3) 0.042(4)
C68 0.099(5) 0.093(5) 0.052(4) 0.034(3) 0.040(3) 0.036(4)
C69 0.034(2) 0.069(3) 0.041(3) 0.015(2) 0.005(2) 0.023(2)
C70 0.035(2) 0.029(2) 0.036(2) 0.0093(19) 0.0064(19) 0.0100(19)
C71 0.047(3) 0.040(3) 0.068(3) 0.031(2) 0.031(3) 0.012(2)
C72 0.081(4) 0.035(3) 0.068(4) 0.026(3) 0.027(3) 0.016(3)
C73 0.039(3) 0.057(3) 0.108(5) 0.029(3) 0.021(3) 0.008(3)
C74 0.123(6) 0.053(4) 0.094(5) 0.024(3) 0.079(5) 0.018(4)
C75 0.027(2) 0.043(2) 0.035(2) 0.013(2) 0.0100(18) 0.0190(19)
C76 0.044(2) 0.048(3) 0.054(3) 0.029(2) 0.028(2) 0.019(2)
C77 0.046(4) 0.106(6) 0.062(5) 0.031(4) 0.025(4) 0.012(4)
C78 0.099(7) 0.077(7) 0.120(9) 0.069(6) 0.059(6) 0.041(6)
C79 0.033(3) 0.079(5) 0.062(5) 0.045(4) 0.022(3) 0.010(3)
C77A 0.046(4) 0.106(6) 0.062(5) 0.031(4) 0.025(4) 0.012(4)
C78A 0.099(7) 0.077(7) 0.120(9) 0.069(6) 0.059(6) 0.041(6)
C79A 0.033(3) 0.079(5) 0.062(5) 0.045(4) 0.022(3) 0.010(3)
C1S 0.040(9) 0.039(12) 0.052(9) 0.008(8) 0.026(7) -0.021(9)
C2S 0.075(9) 0.101(13) 0.064(9) 0.011(8) 0.024(7) -0.008(9)
O1S 0.054(6) 0.059(8) 0.064(7) 0.025(6) 0.027(5) 0.013(6)
C3S 0.072(10) 0.054(10) 0.070(9) 0.026(7) 0.013(7) 0.016(8)
C4S 0.067(10) 0.075(13) 0.076(14) 0.040(11) 0.006(9) 0.008(9)
O11S 0.045(6) 0.074(9) 0.064(7) 0.018(6) 0.026(5) 0.012(6)
C11S 0.055(7) 0.066(11) 0.048(8) 0.015(7) 0.025(6) 0.011(7)
C12S 0.043(7) 0.060(11) 0.058(9) 0.007(8) 0.014(6) 0.005(7)
C13S 0.057(8) 0.044(10) 0.052(7) 0.018(7) 0.015(6) 0.004(7)
C14S 0.052(7) 0.076(13) 0.069(8) 0.024(8) 0.018(6) 0.001(7)
C5S 0.198(16) 0.075(10) 0.098(9) 0.036(8) -0.003(9) 0.033(11)
C6S 0.140(11) 0.094(10) 0.118(8) 0.052(8) 0.020(7) 0.006(8)
O2S 0.099(9) 0.119(9) 0.116(7) 0.055(6) -0.001(6) 0.012(7)
C7S 0.144(15) 0.137(14) 0.128(9) 0.062(8) -0.026(8) 0.018(11)
C8S 0.17(2) 0.195(17) 0.162(17) 0.116(14) -0.001(15) 0.074(15)
O12S 0.082(6) 0.090(6) 0.094(6) 0.030(5) -0.001(5) -0.003(5)
C15S 0.090(9) 0.095(8) 0.098(8) 0.024(6) -0.022(7) 0.008(7)
C16S 0.038(6) 0.066(7) 0.106(7) 0.034(5) -0.015(5) -0.027(5)
C17S 0.061(8) 0.073(7) 0.108(7) 0.034(5) -0.005(6) -0.013(6)
C18S 0.136(14) 0.095(7) 0.116(8) 0.031(6) -0.002(8) 0.001(7)

loop_
_atom_type_symbol
_atom_type_description
_atom_type_scat_dispersion_real
_atom_type_scat_dispersion_imag
_atom_type_scat_source
C C 0.0033 0.0016 'International Tables Vol C Tables 4.2.6.8 and 6.1.1.4'
H H 0.0000 0.0000 'International Tables Vol C Tables 4.2.6.8 and 6.1.1.4'
Cu Cu 0.3201 1.2651 'International Tables Vol C Tables 4.2.6.8 and 6.1.1.4'
N N 0.0061 0.0033 'International Tables Vol C Tables 4.2.6.8 and 6.1.1.4'
O O 0.0106 0.0060 'International Tables Vol C Tables 4.2.6.8 and 6.1.1.4'

loop_
_geom_angle_atom_site_label_1
_geom_angle_atom_site_label_2
_geom_angle_atom_site_label_3
_geom_angle
C75 Cu1 N3 130.33(17)
C75 Cu1 N4 133.04(17)
N3 Cu1 N4 96.52(13)
C70 Cu2 N2 133.14(16)
C70 Cu2 N1 130.76(16)
N2 Cu2 N1 96.10(13)
C36 O003 C33 117.8(3)
C47 N1 C44 106.4(3)
C47 N1 Cu2 130.2(3)
C44 N1 Cu2 123.4(3)
C51 N2 C48 106.9(3)
C51 N2 Cu2 129.5(3)
C48 N2 Cu2 123.4(3)
C9 N3 C6 106.2(3)
C9 N3 Cu1 130.0(3)
C6 N3 Cu1 123.8(3)
C5 N4 C2 106.7(3)
C5 N4 Cu1 130.4(3)
C2 N4 Cu1 122.8(3)
C70 N5 C71 175.7(4)
C75 N6 C76 176.9(4)
C6 C1 C2 127.6(3)
C6 C1 C28 116.5(3)
C2 C1 C28 115.6(3)
N4 C2 C1 125.1(4)
N4 C2 C3 108.5(4)
C1 C2 C3 126.4(4)
C4 C3 C2 107.5(4)
C4 C3 H3 126.2
C2 C3 H3 126.2
C3 C4 C5 107.1(4)
C3 C4 H4 126.4
C5 C4 H4 126.4
N4 C5 C4 110.2(4)
N4 C5 C10 121.4(4)
C4 C5 C10 128.3(4)
N3 C6 C1 124.1(4)
N3 C6 C7 109.1(3)
C1 C6 C7 126.8(3)
C8 C7 C6 107.1(3)
C8 C7 H7 126.4
C6 C7 H7 126.4
C7 C8 C9 106.4(4)
C7 C8 H8 126.8
C9 C8 H8 126.8
N3 C9 C8 111.2(3)
N3 C9 C19 123.1(3)
C8 C9 C19 125.6(4)
C11 C10 C15 119.2(4)
C11 C10 C5 121.9(4)
C15 C10 C5 118.9(4)
C12 C11 C10 119.4(4)
C12 C11 C16 119.3(4)
C10 C11 C16 121.3(4)
C11 C12 C13 122.3(4)
C11 C12 H12 118.8
C13 C12 H12 118.8
C14 C13 C12 117.2(5)
C14 C13 C17 120.8(5)
C12 C13 C17 122.0(5)
C13 C14 C15 122.4(5)
C13 C14 H14 118.8
C15 C14 H14 118.8
C14 C15 C10 119.4(4)
C14 C15 C18 118.7(4)
C10 C15 C18 121.9(4)
C11 C16 H16A 109.5
C11 C16 H16B 109.5
H16A C16 H16B 109.5
C11 C16 H16C 109.5
H16A C16 H16C 109.5
H16B C16 H16C 109.5
C13 C17 H17A 109.5
C13 C17 H17B 109.5
H17A C17 H17B 109.5
C13 C17 H17C 109.5
H17A C17 H17C 109.5
H17B C17 H17C 109.5
C15 C18 H18A 109.5
C15 C18 H18B 109.5
H18A C18 H18B 109.5
C15 C18 H18C 109.5
H18A C18 H18C 109.5
H18B C18 H18C 109.5
C20 C19 C24 119.5(3)
C20 C19 C9 119.6(3)
C24 C19 C9 120.9(3)
C21 C20 C19 119.2(4)
C21 C20 C25 119.1(4)
C19 C20 C25 121.6(3)
C22 C21 C20 122.1(4)
C22 C21 H21 119.0
C20 C21 H21 119.0
C21 C22 C23 118.1(4)
C21 C22 C26 120.7(4)
C23 C22 C26 121.2(4)
C24 C23 C22 121.9(4)
C24 C23 H23 119.1
C22 C23 H23 119.1
C23 C24 C19 119.2(4)
C23 C24 C27 118.8(4)
C19 C24 C27 122.0(3)
C20 C25 H25A 109.5
C20 C25 H25B 109.5
H25A C25 H25B 109.5
C20 C25 H25C 109.5
H25A C25 H25C 109.5
H25B C25 H25C 109.5
C22 C26 H26A 109.5
C22 C26 H26B 109.5
H26A C26 H26B 109.5
C22 C26 H26C 109.5
H26A C26 H26C 109.5
H26B C26 H26C 109.5
C24 C27 H27A 109.5
C24 C27 H27B 109.5
H27A C27 H27B 109.5
C24 C27 H27C 109.5
H27A C27 H27C 109.5
H27B C27 H27C 109.5
C29 C28 C33 117.9(4)
C29 C28 C1 117.9(3)
C33 C28 C1 124.2(3)
C30 C29 C28 121.3(4)
C30 C29 H29 119.3
C28 C29 H29 119.3
C31 C30 C29 119.5(4)
C31 C30 H30 120.2
C29 C30 H30 120.2
C30 C31 C32 121.1(4)
C30 C31 H31 119.4
C32 C31 H31 119.4
C33 C32 C31 118.6(4)
C33 C32 C34A 122.9(5)
C31 C32 C34A 118.3(5)
C33 C32 C34 116.8(5)
C31 C32 C34 123.4(5)
C32 C33 O003 122.8(3)
C32 C33 C28 121.5(4)
O003 C33 C28 115.8(3)
C35 C34 C32 107.4(7)
C35 C34 C42 109.3(9)
C32 C34 C42 108.9(9)
C35 C34 C41 110.1(9)
C32 C34 C41 114.0(9)
C42 C34 C41 107.0(9)
C34 C41 H41A 109.5
C34 C41 H41B 109.5
H41A C41 H41B 109.5
C34 C41 H41C 109.5
H41A C41 H41C 109.5
H41B C41 H41C 109.5
C34 C42 H42A 109.5
C34 C42 H42B 109.5
H42A C42 H42B 109.5
C34 C42 H42C 109.5
H42A C42 H42C 109.5
H42B C42 H42C 109.5
C35 C34A C42A 115.8(11)
C35 C34A C41A 105.0(11)
C42A C34A C41A 110.7(10)
C35 C34A C32 108.2(8)
C42A C34A C32 114.1(11)
C41A C34A C32 101.8(10)
C34A C41A H41D 109.5
C34A C41A H41E 109.5
H41D C41A H41E 109.5
C34A C41A H41F 109.5
H41D C41A H41F 109.5
H41E C41A H41F 109.5
C34A C42A H42D 109.5
C34A C42A H42E 109.5
H42D C42A H42E 109.5
C34A C42A H42F 109.5
H42D C42A H42F 109.5
H42E C42A H42F 109.5
C36 C35 C40 117.8(4)
C36 C35 C34A 123.5(5)
C40 C35 C34A 118.6(5)
C36 C35 C34 117.0(5)
C40 C35 C34 123.7(5)
O003 C36 C35 122.1(3)
O003 C36 C37 116.0(3)
C35 C36 C37 121.9(3)
C38 C37 C36 118.2(3)
C38 C37 C43 118.5(3)
C36 C37 C43 123.1(3)
C39 C38 C37 121.1(4)
C39 C38 H38 119.5
C37 C38 H38 119.5
C40 C39 C38 119.7(4)
C40 C39 H39 120.1
C38 C39 H39 120.1
C39 C40 C35 121.2(4)
C39 C40 H40 119.4
C35 C40 H40 119.4
C48 C43 C44 127.8(3)
C48 C43 C37 117.6(3)
C44 C43 C37 114.4(3)
N1 C44 C43 124.5(4)
N1 C44 C45 108.8(3)
C43 C44 C45 126.6(3)
C46 C45 C44 107.3(3)
C46 C45 H45 126.3
C44 C45 H45 126.3
C45 C46 C47 106.3(4)
C45 C46 H46 126.8
C47 C46 H46 126.8
N1 C47 C46 111.1(3)
N1 C47 C52 122.1(3)
C46 C47 C52 126.9(4)
C43 C48 N2 124.8(3)
C43 C48 C49 127.1(4)
N2 C48 C49 108.2(3)
C50 C49 C48 107.8(4)
C50 C49 H49 126.1
C48 C49 H49 126.1
C49 C50 C51 106.5(4)
C49 C50 H50 126.7
C51 C50 H50 126.7
N2 C51 C50 110.6(4)
N2 C51 C61 122.8(4)
C50 C51 C61 126.4(4)
C53 C52 C57 120.0(3)
C53 C52 C47 120.4(3)
C57 C52 C47 119.6(3)
C54 C53 C52 119.0(4)
C54 C53 C58 119.0(4)
C52 C53 C58 122.0(4)
C55 C54 C53 122.1(4)
C55 C54 H54 119.0
C53 C54 H54 119.0
C54 C55 C56 118.6(4)
C54 C55 C59 119.9(4)
C56 C55 C59 121.4(4)
C55 C56 C57 121.5(4)
C55 C56 H56 119.2
C57 C56 H56 119.2
C56 C57 C52 118.8(4)
C56 C57 C60 118.9(4)
C52 C57 C60 122.3(3)
C53 C58 H58A 109.5
C53 C58 H58B 109.5
H58A C58 H58B 109.5
C53 C58 H58C 109.5
H58A C58 H58C 109.5
H58B C58 H58C 109.5
C55 C59 H59A 109.5
C55 C59 H59B 109.5
H59A C59 H59B 109.5
C55 C59 H59C 109.5
H59A C59 H59C 109.5
H59B C59 H59C 109.5
C57 C60 H60A 109.5
C57 C60 H60B 109.5
H60A C60 H60B 109.5
C57 C60 H60C 109.5
H60A C60 H60C 109.5
H60B C60 H60C 109.5
C62 C61 C66 119.5(4)
C62 C61 C51 120.3(4)
C66 C61 C51 120.2(4)
C63 C62 C61 119.1(4)
C63 C62 C67 118.9(5)
C61 C62 C67 122.0(4)
C64 C63 C62 122.5(5)
C64 C63 H63 118.8
C62 C63 H63 118.8
C65 C64 C63 117.3(4)
C65 C64 C68 121.1(5)
C63 C64 C68 121.6(5)
C64 C65 C66 122.7(4)
C64 C65 H65 118.7
C66 C65 H65 118.7
C65 C66 C61 118.9(4)
C65 C66 C69 118.8(4)
C61 C66 C69 122.3(4)
C62 C67 H67A 109.5
C62 C67 H67B 109.5
H67A C67 H67B 109.5
C62 C67 H67C 109.5
H67A C67 H67C 109.5
H67B C67 H67C 109.5
C64 C68 H68A 109.5
C64 C68 H68B 109.5
H68A C68 H68B 109.5
C64 C68 H68C 109.5
H68A C68 H68C 109.5
H68B C68 H68C 109.5
C66 C69 H69A 109.5
C66 C69 H69B 109.5
H69A C69 H69B 109.5
C66 C69 H69C 109.5
H69A C69 H69C 109.5
H69B C69 H69C 109.5
N5 C70 Cu2 177.4(4)
N5 C71 C74 107.7(4)
N5 C71 C72 108.1(4)
C74 C71 C72 112.9(5)
N5 C71 C73 106.8(4)
C74 C71 C73 112.3(5)
C72 C71 C73 108.9(4)
C71 C72 H72A 109.5
C71 C72 H72B 109.5
H72A C72 H72B 109.5
C71 C72 H72C 109.5
H72A C72 H72C 109.5
H72B C72 H72C 109.5
C71 C73 H73A 109.5
C71 C73 H73B 109.5
H73A C73 H73B 109.5
C71 C73 H73C 109.5
H73A C73 H73C 109.5
H73B C73 H73C 109.5
C71 C74 H74A 109.5
C71 C74 H74B 109.5
H74A C74 H74B 109.5
C71 C74 H74C 109.5
H74A C74 H74C 109.5
H74B C74 H74C 109.5
N6 C75 Cu1 175.4(4)
N6 C76 C79A 109.3(4)
N6 C76 C77 105.8(7)
N6 C76 C78 103.5(7)
C77 C76 C78 126.2(11)
N6 C76 C79 105.0(6)
C77 C76 C79 104.6(9)
C78 C76 C79 110.0(11)
N6 C76 C77A 107.6(5)
C79A C76 C77A 108.7(6)
N6 C76 C78A 110.8(5)
C79A C76 C78A 104.0(7)
C77A C76 C78A 116.3(7)
C76 C77 H77A 109.5
C76 C77 H77B 109.5
H77A C77 H77B 109.5
C76 C77 H77C 109.5
H77A C77 H77C 109.5
H77B C77 H77C 109.5
C76 C78 H78A 109.5
C76 C78 H78B 109.5
H78A C78 H78B 109.5
C76 C78 H78C 109.5
H78A C78 H78C 109.5
H78B C78 H78C 109.5
C76 C79 H79A 109.5
C76 C79 H79B 109.5
H79A C79 H79B 109.5
C76 C79 H79C 109.5
H79A C79 H79C 109.5
H79B C79 H79C 109.5
C76 C77A H77D 109.5
C76 C77A H77E 109.5
H77D C77A H77E 109.5
C76 C77A H77F 109.5
H77D C77A H77F 109.5
H77E C77A H77F 109.5
C76 C78A H78D 109.5
C76 C78A H78E 109.5
H78D C78A H78E 109.5
C76 C78A H78F 109.5
H78D C78A H78F 109.5
H78E C78A H78F 109.5
C76 C79A H79D 109.5
C76 C79A H79E 109.5
H79D C79A H79E 109.5
C76 C79A H79F 109.5
H79D C79A H79F 109.5
H79E C79A H79F 109.5
C2S C1S H1SA 109.5
C2S C1S H1SB 109.5
H1SA C1S H1SB 109.5
C2S C1S H1SC 109.5
H1SA C1S H1SC 109.5
H1SB C1S H1SC 109.5
O1S C2S C1S 105.4(16)
O1S C2S H2SA 110.7
C1S C2S H2SA 110.7
O1S C2S H2SB 110.7
C1S C2S H2SB 110.7
H2SA C2S H2SB 108.8
C2S O1S C3S 113.2(15)
O1S C3S C4S 109.4(15)
O1S C3S H3SA 109.8
C4S C3S H3SA 109.8
O1S C3S H3SB 109.8
C4S C3S H3SB 109.8
H3SA C3S H3SB 108.2
C3S C4S H4SA 109.5
C3S C4S H4SB 109.5
H4SA C4S H4SB 109.5
C3S C4S H4SC 109.5
H4SA C4S H4SC 109.5
H4SB C4S H4SC 109.5
C14S O11S C11S 110.1(15)
O11S C11S C12S 100.0(14)
O11S C11S H11A 111.8
C12S C11S H11A 111.8
O11S C11S H11B 111.8
C12S C11S H11B 111.8
H11A C11S H11B 109.5
C13S C12S C11S 102.6(13)
C13S C12S H12A 111.2
C11S C12S H12A 111.2
C13S C12S H12B 111.2
C11S C12S H12B 111.2
H12A C12S H12B 109.2
C12S C13S C14S 107.1(10)
C12S C13S H13A 110.3
C14S C13S H13A 110.3
C12S C13S H13B 110.3
C14S C13S H13B 110.3
H13A C13S H13B 108.5
O11S C14S C13S 100.7(12)
O11S C14S H14A 111.6
C13S C14S H14A 111.6
O11S C14S H14B 111.6
C13S C14S H14B 111.6
H14A C14S H14B 109.4
C6S C5S H5SA 109.5
C6S C5S H5SB 109.5
H5SA C5S H5SB 109.5
C6S C5S H5SC 109.5
H5SA C5S H5SC 109.5
H5SB C5S H5SC 109.5
O2S C6S C5S 106.1(14)
O2S C6S H6SA 110.5
C5S C6S H6SA 110.5
O2S C6S H6SB 110.5
C5S C6S H6SB 110.5
H6SA C6S H6SB 108.7
C6S O2S C7S 122.6(19)
O2S C7S C8S 108.3(16)
O2S C7S H7SA 110.0
C8S C7S H7SA 110.0
O2S C7S H7SB 110.0
C8S C7S H7SB 110.0
H7SA C7S H7SB 108.4
C7S C8S H8SA 109.5
C7S C8S H8SB 109.5
H8SA C8S H8SB 109.5
C7S C8S H8SC 109.5
H8SA C8S H8SC 109.5
H8SB C8S H8SC 109.5
C18S O12S C15S 97.6(11)
O12S C15S C16S 104.5(11)
C17S C16S C15S 105.4(9)
C17S C16S H16D 110.7
C15S C16S H16D 110.7
C17S C16S H16E 110.7
C15S C16S H16E 110.7
H16D C16S H16E 108.8
C16S C17S C18S 104.3(12)
C16S C17S H17D 110.9
C18S C17S H17D 110.9
C16S C17S H17E 110.9
C18S C17S H17E 110.9
H17D C17S H17E 108.9
O12S C18S C17S 106.5(13)

loop_
_geom_bond_atom_site_label_1
_geom_bond_atom_site_label_2
_geom_bond_distance
Cu1 C75 1.820(4)
Cu1 N3 1.954(3)
Cu1 N4 1.959(3)
Cu2 C70 1.819(4)
Cu2 N2 1.955(3)
Cu2 N1 1.965(3)
O003 C36 1.374(4)
O003 C33 1.380(4)
N1 C47 1.335(5)
N1 C44 1.391(5)
N2 C51 1.337(5)
N2 C48 1.396(5)
N3 C9 1.334(5)
N3 C6 1.392(5)
N4 C5 1.350(5)
N4 C2 1.392(5)
N5 C70 1.156(5)
N5 C71 1.450(5)
N6 C75 1.154(5)
N6 C76 1.460(5)
C1 C6 1.398(6)
C1 C2 1.401(6)
C1 C28 1.493(5)
C2 C3 1.411(6)
C3 C4 1.361(6)
C3 H3 0.9500
C4 C5 1.409(6)
C4 H4 0.9500
C5 C10 1.471(6)
C6 C7 1.419(6)
C7 C8 1.359(6)
C7 H7 0.9500
C8 C9 1.421(5)
C8 H8 0.9500
C9 C19 1.477(5)
C10 C11 1.400(6)
C10 C15 1.403(6)
C11 C12 1.389(7)
C11 C16 1.511(7)
C12 C13 1.394(8)
C12 H12 0.9500
C13 C14 1.384(7)
C13 C17 1.497(7)
C14 C15 1.390(7)
C14 H14 0.9500
C15 C18 1.510(6)
C16 H16A 0.9800
C16 H16B 0.9800
C16 H16C 0.9800
C17 H17A 0.9800
C17 H17B 0.9800
C17 H17C 0.9800
C18 H18A 0.9800
C18 H18B 0.9800
C18 H18C 0.9800
C19 C20 1.399(5)
C19 C24 1.405(5)
C20 C21 1.384(5)
C20 C25 1.499(5)
C21 C22 1.381(6)
C21 H21 0.9500
C22 C23 1.386(6)
C22 C26 1.503(5)
C23 C24 1.383(5)
C23 H23 0.9500
C24 C27 1.509(5)
C25 H25A 0.9800
C25 H25B 0.9800
C25 H25C 0.9800
C26 H26A 0.9800
C26 H26B 0.9800
C26 H26C 0.9800
C27 H27A 0.9800
C27 H27B 0.9800
C27 H27C 0.9800
C28 C29 1.380(6)
C28 C33 1.402(5)
C29 C30 1.375(6)
C29 H29 0.9500
C30 C31 1.372(6)
C30 H30 0.9500
C31 C32 1.384(6)
C31 H31 0.9500
C32 C33 1.376(5)
C32 C34A 1.536(11)
C32 C34 1.539(10)
C34 C35 1.537(10)
C34 C42 1.542(11)
C34 C41 1.549(11)
C41 H41A 0.9800
C41 H41B 0.9800
C41 H41C 0.9800
C42 H42A 0.9800
C42 H42B 0.9800
C42 H42C 0.9800
C34A C35 1.526(11)
C34A C42A 1.528(12)
C34A C41A 1.535(13)
C41A H41D 0.9800
C41A H41E 0.9800
C41A H41F 0.9800
C42A H42D 0.9800
C42A H42E 0.9800
C42A H42F 0.9800
C35 C36 1.386(5)
C35 C40 1.389(5)
C36 C37 1.387(5)
C37 C38 1.378(5)
C37 C43 1.500(5)
C38 C39 1.375(6)
C38 H38 0.9500
C39 C40 1.371(6)
C39 H39 0.9500
C40 H40 0.9500
C43 C48 1.386(6)
C43 C44 1.399(5)
C44 C45 1.420(6)
C45 C46 1.361(6)
C45 H45 0.9500
C46 C47 1.423(5)
C46 H46 0.9500
C47 C52 1.475(5)
C48 C49 1.411(6)
C49 C50 1.363(6)
C49 H49 0.9500
C50 C51 1.414(6)
C50 H50 0.9500
C51 C61 1.474(6)
C52 C53 1.400(5)
C52 C57 1.404(5)
C53 C54 1.385(6)
C53 C58 1.510(6)
C54 C55 1.376(6)
C54 H54 0.9500
C55 C56 1.385(6)
C55 C59 1.501(6)
C56 C57 1.394(6)
C56 H56 0.9500
C57 C60 1.497(6)
C58 H58A 0.9800
C58 H58B 0.9800
C58 H58C 0.9800
C59 H59A 0.9800
C59 H59B 0.9800
C59 H59C 0.9800
C60 H60A 0.9800
C60 H60B 0.9800
C60 H60C 0.9800
C61 C62 1.395(6)
C61 C66 1.401(5)
C62 C63 1.392(7)
C62 C67 1.505(7)
C63 C64 1.379(7)
C63 H63 0.9500
C64 C65 1.378(7)
C64 C68 1.503(7)
C65 C66 1.390(6)
C65 H65 0.9500
C66 C69 1.495(6)
C67 H67A 0.9800
C67 H67B 0.9800
C67 H67C 0.9800
C68 H68A 0.9800
C68 H68B 0.9800
C68 H68C 0.9800
C69 H69A 0.9800
C69 H69B 0.9800
C69 H69C 0.9800
C71 C74 1.503(7)
C71 C72 1.513(7)
C71 C73 1.543(8)
C72 H72A 0.9800
C72 H72B 0.9800
C72 H72C 0.9800
C73 H73A 0.9800
C73 H73B 0.9800
C73 H73C 0.9800
C74 H74A 0.9800
C74 H74B 0.9800
C74 H74C 0.9800
C76 C79A 1.477(9)
C76 C77 1.494(17)
C76 C78 1.495(17)
C76 C79 1.530(15)
C76 C77A 1.531(11)
C76 C78A 1.572(12)
C77 H77A 0.9800
C77 H77B 0.9800
C77 H77C 0.9800
C78 H78A 0.9800
C78 H78B 0.9800
C78 H78C 0.9800
C79 H79A 0.9800
C79 H79B 0.9800
C79 H79C 0.9800
C77A H77D 0.9800
C77A H77E 0.9800
C77A H77F 0.9800
C78A H78D 0.9800
C78A H78E 0.9800
C78A H78F 0.9800
C79A H79D 0.9800
C79A H79E 0.9800
C79A H79F 0.9800
C1S C2S 1.54(2)
C1S H1SA 0.9800
C1S H1SB 0.9800
C1S H1SC 0.9800
C2S O1S 1.473(19)
C2S H2SA 0.9900
C2S H2SB 0.9900
O1S C3S 1.493(18)
C3S C4S 1.519(19)
C3S H3SA 0.9900
C3S H3SB 0.9900
C4S H4SA 0.9800
C4S H4SB 0.9800
C4S H4SC 0.9800
O11S C14S 1.271(15)
O11S C11S 1.319(15)
C11S C12S 1.443(19)
C11S H11A 0.9900
C11S H11B 0.9900
C12S C13S 1.32(2)
C12S H12A 0.9900
C12S H12B 0.9900
C13S C14S 1.49(2)
C13S H13A 0.9900
C13S H13B 0.9900
C14S H14A 0.9900
C14S H14B 0.9900
C5S C6S 1.518(18)
C5S H5SA 0.9800
C5S H5SB 0.9800
C5S H5SC 0.9800
C6S O2S 1.445(17)
C6S H6SA 0.9900
C6S H6SB 0.9900
O2S C7S 1.481(19)
C7S C8S 1.54(2)
C7S H7SA 0.9900
C7S H7SB 0.9900
C8S H8SA 0.9800
C8S H8SB 0.9800
C8S H8SC 0.9800
O12S C18S 1.364(15)
O12S C15S 1.383(13)
C15S C16S 1.481(18)
C16S C17S 1.31(2)
C16S H16D 0.9900
C16S H16E 0.9900
C17S C18S 1.470(18)
C17S H17D 0.9900
C17S H17E 0.9900

loop_
_geom_torsion_atom_site_label_1
_geom_torsion_atom_site_label_2
_geom_torsion_atom_site_label_3
_geom_torsion_atom_site_label_4
_geom_torsion
C5 N4 C2 C1 177.7(4)
Cu1 N4 C2 C1 1.5(5)
C5 N4 C2 C3 -0.4(4)
Cu1 N4 C2 C3 -176.7(2)
C6 C1 C2 N4 -2.4(6)
C28 C1 C2 N4 171.3(3)
C6 C1 C2 C3 175.4(4)
C28 C1 C2 C3 -10.9(6)
N4 C2 C3 C4 0.7(4)
C1 C2 C3 C4 -177.5(4)
C2 C3 C4 C5 -0.6(5)
C2 N4 C5 C4 0.0(4)
Cu1 N4 C5 C4 175.9(3)
C2 N4 C5 C10 -176.7(3)
Cu1 N4 C5 C10 -0.8(5)
C3 C4 C5 N4 0.4(5)
C3 C4 C5 C10 176.8(4)
C9 N3 C6 C1 177.0(3)
Cu1 N3 C6 C1 -2.8(5)
C9 N3 C6 C7 -0.4(4)
Cu1 N3 C6 C7 179.8(2)
C2 C1 C6 N3 3.1(6)
C28 C1 C6 N3 -170.5(3)
C2 C1 C6 C7 180.0(4)
C28 C1 C6 C7 6.4(6)
N3 C6 C7 C8 -0.3(4)
C1 C6 C7 C8 -177.6(4)
C6 C7 C8 C9 0.8(4)
C6 N3 C9 C8 0.9(4)
Cu1 N3 C9 C8 -179.3(3)
C6 N3 C9 C19 -177.0(3)
Cu1 N3 C9 C19 2.7(6)
C7 C8 C9 N3 -1.1(5)
C7 C8 C9 C19 176.7(4)
N4 C5 C10 C11 -64.4(6)
C4 C5 C10 C11 119.5(5)
N4 C5 C10 C15 115.1(5)
C4 C5 C10 C15 -61.0(6)
C15 C10 C11 C12 -2.7(7)
C5 C10 C11 C12 176.9(4)
C15 C10 C11 C16 176.3(4)
C5 C10 C11 C16 -4.2(7)
C10 C11 C12 C13 -0.6(8)
C16 C11 C12 C13 -179.6(5)
C11 C12 C13 C14 2.7(9)
C11 C12 C13 C17 -177.3(6)
C12 C13 C14 C15 -1.6(9)
C17 C13 C14 C15 178.4(6)
C13 C14 C15 C10 -1.7(9)
C13 C14 C15 C18 179.5(5)
C11 C10 C15 C14 3.8(7)
C5 C10 C15 C14 -175.8(5)
C11 C10 C15 C18 -177.4(4)
C5 C10 C15 C18 3.0(7)
N3 C9 C19 C20 109.9(4)
C8 C9 C19 C20 -67.7(5)
N3 C9 C19 C24 -71.6(5)
C8 C9 C19 C24 110.7(5)
C24 C19 C20 C21 1.8(6)
C9 C19 C20 C21 -179.7(4)
C24 C19 C20 C25 -179.3(4)
C9 C19 C20 C25 -0.8(6)
C19 C20 C21 C22 -1.9(6)
C25 C20 C21 C22 179.1(4)
C20 C21 C22 C23 0.1(6)
C20 C21 C22 C26 -178.4(4)
C21 C22 C23 C24 2.0(6)
C26 C22 C23 C24 -179.5(4)
C22 C23 C24 C19 -2.1(6)
C22 C23 C24 C27 177.8(4)
C20 C19 C24 C23 0.1(6)
C9 C19 C24 C23 -178.3(4)
C20 C19 C24 C27 -179.8(4)
C9 C19 C24 C27 1.8(6)
C6 C1 C28 C29 106.6(4)
C2 C1 C28 C29 -67.8(5)
C6 C1 C28 C33 -70.6(5)
C2 C1 C28 C33 115.0(4)
C33 C28 C29 C30 0.7(7)
C1 C28 C29 C30 -176.7(4)
C28 C29 C30 C31 0.9(7)
C29 C30 C31 C32 -1.5(7)
C30 C31 C32 C33 0.5(7)
C30 C31 C32 C34A -173.6(8)
C30 C31 C32 C34 167.8(7)
C31 C32 C33 O003 -179.6(4)
C34A C32 C33 O003 -5.8(9)
C34 C32 C33 O003 12.3(8)
C31 C32 C33 C28 1.2(6)
C34A C32 C33 C28 175.1(8)
C34 C32 C33 C28 -166.9(6)
C36 O003 C33 C32 18.1(6)
C36 O003 C33 C28 -162.7(4)
C29 C28 C33 C32 -1.8(6)
C1 C28 C33 C32 175.4(4)
C29 C28 C33 O003 179.0(4)
C1 C28 C33 O003 -3.8(6)
C33 C32 C34 C35 -38.9(9)
C31 C32 C34 C35 153.6(5)
C33 C32 C34 C42 -157.2(8)
C31 C32 C34 C42 35.3(11)
C33 C32 C34 C41 83.4(9)
C31 C32 C34 C41 -84.1(10)
C33 C32 C34A C35 -6.5(13)
C31 C32 C34A C35 167.3(6)
C33 C32 C34A C42A -136.9(10)
C31 C32 C34A C42A 36.9(13)
C33 C32 C34A C41A 103.8(9)
C31 C32 C34A C41A -82.4(10)
C42A C34A C35 C36 136.8(10)
C41A C34A C35 C36 -100.8(10)
C32 C34A C35 C36 7.3(13)
C42A C34A C35 C40 -38.7(14)
C41A C34A C35 C40 83.7(10)
C32 C34A C35 C40 -168.2(6)
C32 C34 C35 C36 39.8(9)
C42 C34 C35 C36 157.7(8)
C41 C34 C35 C36 -85.0(9)
C32 C34 C35 C40 -154.7(5)
C42 C34 C35 C40 -36.7(11)
C41 C34 C35 C40 80.6(9)
C33 O003 C36 C35 -17.2(6)
C33 O003 C36 C37 164.7(4)
C40 C35 C36 O003 179.7(4)
C34A C35 C36 O003 4.1(9)
C34 C35 C36 O003 -13.9(7)
C40 C35 C36 C37 -2.2(6)
C34A C35 C36 C37 -177.8(8)
C34 C35 C36 C37 164.2(6)
O003 C36 C37 C38 179.9(4)
C35 C36 C37 C38 1.7(6)
O003 C36 C37 C43 5.1(6)
C35 C36 C37 C43 -173.1(4)
C36 C37 C38 C39 0.6(6)
C43 C37 C38 C39 175.7(4)
C37 C38 C39 C40 -2.2(7)
C38 C39 C40 C35 1.7(6)
C36 C35 C40 C39 0.5(6)
C34A C35 C40 C39 176.3(7)
C34 C35 C40 C39 -165.0(7)
C38 C37 C43 C48 90.9(5)
C36 C37 C43 C48 -94.3(5)
C38 C37 C43 C44 -83.9(5)
C36 C37 C43 C44 91.0(5)
C47 N1 C44 C43 -179.0(4)
Cu2 N1 C44 C43 0.5(5)
C47 N1 C44 C45 0.6(4)
Cu2 N1 C44 C45 -180.0(2)
C48 C43 C44 N1 -0.1(6)
C37 C43 C44 N1 174.1(3)
C48 C43 C44 C45 -179.5(4)
C37 C43 C44 C45 -5.4(5)
N1 C44 C45 C46 -0.3(4)
C43 C44 C45 C46 179.3(4)
C44 C45 C46 C47 -0.1(4)
C44 N1 C47 C46 -0.7(4)
Cu2 N1 C47 C46 179.9(3)
C44 N1 C47 C52 179.4(3)
Cu2 N1 C47 C52 0.0(5)
C45 C46 C47 N1 0.5(5)
C45 C46 C47 C52 -179.6(4)
C44 C43 C48 N2 -1.8(6)
C37 C43 C48 N2 -175.7(3)
C44 C43 C48 C49 177.0(4)
C37 C43 C48 C49 3.1(6)
C51 N2 C48 C43 178.2(4)
Cu2 N2 C48 C43 2.8(5)
C51 N2 C48 C49 -0.8(4)
Cu2 N2 C48 C49 -176.2(3)
C43 C48 C49 C50 -178.5(4)
N2 C48 C49 C50 0.5(5)
C48 C49 C50 C51 0.1(5)
C48 N2 C51 C50 0.9(5)
Cu2 N2 C51 C50 175.8(3)
C48 N2 C51 C61 177.6(3)
Cu2 N2 C51 C61 -7.5(6)
C49 C50 C51 N2 -0.6(5)
C49 C50 C51 C61 -177.1(4)
N1 C47 C52 C53 -63.0(5)
C46 C47 C52 C53 117.1(5)
N1 C47 C52 C57 116.1(4)
C46 C47 C52 C57 -63.8(5)
C57 C52 C53 C54 -1.0(6)
C47 C52 C53 C54 178.2(4)
C57 C52 C53 C58 176.4(4)
C47 C52 C53 C58 -4.5(6)
C52 C53 C54 C55 0.1(6)
C58 C53 C54 C55 -177.4(4)
C53 C54 C55 C56 -0.1(7)
C53 C54 C55 C59 178.8(4)
C54 C55 C56 C57 1.0(7)
C59 C55 C56 C57 -177.9(4)
C55 C56 C57 C52 -1.9(6)
C55 C56 C57 C60 178.5(4)
C53 C52 C57 C56 1.8(6)
C47 C52 C57 C56 -177.3(4)
C53 C52 C57 C60 -178.5(4)
C47 C52 C57 C60 2.4(6)
N2 C51 C61 C62 122.2(5)
C50 C51 C61 C62 -61.6(6)
N2 C51 C61 C66 -61.2(5)
C50 C51 C61 C66 115.0(5)
C66 C61 C62 C63 0.9(7)
C51 C61 C62 C63 177.6(5)
C66 C61 C62 C67 179.4(5)
C51 C61 C62 C67 -4.0(8)
C61 C62 C63 C64 0.6(9)
C67 C62 C63 C64 -178.0(6)
C62 C63 C64 C65 -0.8(9)
C62 C63 C64 C68 179.4(6)
C63 C64 C65 C66 -0.4(7)
C68 C64 C65 C66 179.3(5)
C64 C65 C66 C61 1.9(7)
C64 C65 C66 C69 -177.7(4)
C62 C61 C66 C65 -2.1(6)
C51 C61 C66 C65 -178.7(4)
C62 C61 C66 C69 177.5(4)
C51 C61 C66 C69 0.8(6)
C1S C2S O1S C3S 163(2)
C2S O1S C3S C4S 176(2)
C14S O11S C11S C12S 46(3)
O11S C11S C12S C13S -38(2)
C11S C12S C13S C14S 19(3)
C11S O11S C14S C13S -33(3)
C12S C13S C14S O11S 7(3)
C5S C6S O2S C7S 177.0(15)
C6S O2S C7S C8S 89(3)
C18S O12S C15S C16S -43.8(16)
O12S C15S C16S C17S 28.7(17)
C15S C16S C17S C18S -1(2)
C15S O12S C18S C17S 44(2)
C16S C17S C18S O12S -28(2)
